data_2106875
loop_
_publ_author_name
'Abbas, Y.'
'Mostafa, F.'
'Fayek, M.'

_publ_section_title
;
 Antiferromagnetic Structure of Barium Strontium Tetraferrate(III), Ba Sr
 Fe4 O8
;
_journal_name_full 'Acta Crystallographica B (39,1983-)'
_journal_page_first 1
_journal_page_last 4
_journal_volume 39
_journal_year 1983
_chemical_formula_sum 'Ba Fe4 O8 Sr'
_chemical_name_systematic 'Ba Sr Fe4 O8'
_space_group_IT_number 162
_symmetry_space_group_name_Hall '-P 3 2'
_symmetry_space_group_name_H-M 'P -3 1 m'
_cell_angle_alpha 90
_cell_angle_beta 90
_cell_angle_gamma 120
_cell_formula_units_Z 1
_cell_length_a 5.4123
_cell_length_b 5.4123
_cell_length_c 8.0675
_cell_volume 204.660
_citation_journal_id_ASTM ASBSDK
_cod_data_source_file Abbas_ASBSDK_1983_119.cif
_cod_data_source_block Ba1Fe4O8Sr1
_cod_original_cell_volume 204.6602
_cod_original_formula_sum 'Ba1 Fe4 O8 Sr1'
_cod_database_code 2106875

loop_
_symmetry_equiv_pos_as_xyz
x,y,z
-y,x-y,z
-x+y,-x,z
-y,-x,-z
x,x-y,-z
-x+y,y,-z
-x,-y,-z
y,-x+y,-z
x-y,x,-z
y,x,z
-x,-x+y,z
x-y,-y,z

loop_
_atom_site_label
_atom_site_type_symbol
_atom_site_fract_x
_atom_site_fract_y
_atom_site_fract_z
_atom_site_occupancy
_atom_site_U_iso_or_equiv
O1 O-2 0.3333 0.6667 0 1 0.0
Ba1 Ba+2 0 0 0 1 0.0
O2 O-2 0.346 0 0.297 1 0.0
Sr1 Sr+2 0 0 0.5 1 0.0
Fe1 Fe+3 0.3333 0.6667 0.224 1 0.0
